data_4318621
loop_
_publ_author_name
'Takashi Komuro'
'Hiroyuki Kawaguchi'
'Kazuyuki Tatsumi'

_publ_contact_author_address
;
Research Center for Materials Science, and Department of Chemistry, 
Graduate School of Science, Nagoya University, Furo-cho, Chikusa-ku, 
Nagoya 464-8602, Japan,
;
_publ_contact_author_email ' i45100a@nucc.cc.nagoya-u.ac.jp'
_publ_contact_author_fax ' +81-52-789-2943'
_publ_contact_author_name ' Kazuyuki Tatsumi'
_publ_section_title
;
 Synthesis and Reactions of Triphenylsilanethiolato Complexes of
 Manganese(II), Iron(II), Cobalt(II), and Nickel(II)
;
_journal_name_full 'Inorganic Chemistry'
_journal_page_first 5083
_journal_page_last 5090
_journal_paper_doi 10.1021/ic025715c
_journal_volume 41
_journal_year 2002
_chemical_formula_moiety 'C48 H60 Fe P2 S2 Si2 '
_chemical_formula_sum 'C48 H60 Fe P2 S2 Si2'
_chemical_formula_weight 875.09
_space_group_IT_number 2
_symmetry_cell_setting triclinic
_symmetry_Int_Tables_number 2
_symmetry_space_group_name_Hall '-P 1'
_symmetry_space_group_name_H-M 'P -1'
_cell_angle_alpha 103.39(2)
_cell_angle_beta 103.57(2)
_cell_angle_gamma 88.09(2)
_cell_formula_units_Z 2
_cell_length_a 13.732(3)
_cell_length_b 13.906(5)
_cell_length_c 13.303(4)
_cell_measurement_temperature 173.2
_cell_volume 2401.7(13)
_computing_cell_refinement CrystalClear
_computing_data_collection CrystalClear
_computing_data_reduction CrystalStructure
_computing_publication_material 'CrystalStructure Ver. 2.00'
_computing_structure_refinement CRYSTALS
_computing_structure_solution SHELXS97
_diffrn_measurement_device_type 'Rigaku RAXIS-IV Imaging Plate'
_diffrn_measurement_method \w
_diffrn_radiation_type 'Mo K\a'
_diffrn_radiation_wavelength 0.7107
_diffrn_reflns_limit_h_max 16
_diffrn_reflns_limit_h_min 0
_diffrn_reflns_limit_k_max 16
_diffrn_reflns_limit_k_min -16
_diffrn_reflns_limit_l_max 15
_diffrn_reflns_limit_l_min -16
_diffrn_reflns_number 7157
_exptl_absorpt_coefficient_mu 0.548
_exptl_absorpt_correction_type none
_exptl_crystal_colour unknown
_exptl_crystal_density_diffrn 1.210
_exptl_crystal_density_method 'not measured'
_exptl_crystal_description unknown
_exptl_crystal_size_max 0.30
_exptl_crystal_size_mid 0.40
_exptl_crystal_size_min 0.40
_refine_diff_density_max 0.46
_refine_diff_density_min -0.45
_refine_ls_extinction_method none
_refine_ls_goodness_of_fit_ref 1.016
_refine_ls_hydrogen_treatment refall
_refine_ls_number_parameters 556
_refine_ls_number_reflns 5021
_refine_ls_R_factor_gt 0.0520
_refine_ls_shift/su_max 0.0010
_refine_ls_structure_factor_coef F
_refine_ls_weighting_details 'w = 1/[\s^2^(Fo) + 0.00002|Fo|^2^]'
_refine_ls_weighting_scheme calc
_refine_ls_wR_factor_ref 0.0770
_reflns_number_gt 5021
_reflns_number_total 0
_reflns_threshold_expression F^2^>2.0\s(F^2^)
_cod_data_source_file ic025715c_s1_04.cif
_cod_data_source_block Fe(SSiPh3)2(PEt3)2
_cod_original_cell_volume 2401(1)
_cod_original_sg_symbol_H-M 'P -1 '
_cod_original_formula_sum 'C48 H60 Fe P2 S2 Si2 '
_cod_database_code 4318621

loop_
_symmetry_equiv_pos_as_xyz
x,y,z
-x,-y,-z

loop_
_atom_site_label
_atom_site_type_symbol
_atom_site_fract_x
_atom_site_fract_y
_atom_site_fract_z
_atom_site_U_iso_or_equiv
_atom_site_adp_type
_atom_site_occupancy
_atom_site_calc_flag
_atom_site_refinement_flags
_atom_site_disorder_assembly
_atom_site_disorder_group
Fe(1) Fe 0.26887(6) 0.24788(5) 0.37099(5) 0.0330(2) Uani 1.00 d . . .
S(1) S 0.2801(1) 0.40483(9) 0.3434(1) 0.0397(4) Uani 1.00 d . . .
S(2) S 0.2417(1) 0.0909(1) 0.2635(1) 0.0430(4) Uani 1.00 d . . .
P(1) P 0.1209(1) 0.2495(1) 0.4455(1) 0.0511(4) Uani 1.00 d . . .
P(2) P 0.4219(1) 0.2452(1) 0.5138(1) 0.0482(4) Uani 1.00 d . . .
Si(1) Si 0.1827(1) 0.44167(9) 0.2109(1) 0.0297(3) Uani 1.00 d . . .
Si(2) Si 0.3275(1) 0.05035(9) 0.1484(1) 0.0322(4) Uani 1.00 d . . .
C(1) C 0.0158(5) 0.2034(6) 0.3329(5) 0.077(2) Uani 1.00 d . . .
C(2) C -0.0874(6) 0.1944(8) 0.3555(7) 0.121(3) Uani 1.00 d . . .
C(3) C 0.0835(7) 0.3680(6) 0.5067(7) 0.095(3) Uani 1.00 d . . .
C(4) C 0.1573(7) 0.4259(9) 0.5965(6) 0.151(4) Uani 1.00 d . . .
C(5) C 0.1136(6) 0.1699(6) 0.5348(5) 0.088(3) Uani 1.00 d . . .
C(6) C 0.1212(8) 0.0597(7) 0.4887(8) 0.126(4) Uani 1.00 d . . .
C(7) C 0.5043(5) 0.3550(5) 0.5485(6) 0.069(2) Uani 1.00 d . . .
C(8) C 0.4559(6) 0.4475(5) 0.6073(6) 0.079(3) Uani 1.00 d . . .
C(9) C 0.4132(6) 0.2286(6) 0.6442(5) 0.085(3) Uani 1.00 d . . .
C(10) C 0.3850(8) 0.1218(7) 0.6391(8) 0.159(5) Uani 1.00 d . . .
C(11) C 0.5043(5) 0.1472(5) 0.4677(5) 0.061(2) Uani 1.00 d . . .
C(12) C 0.6028(6) 0.1338(6) 0.5433(6) 0.087(3) Uani 1.00 d . . .
C(13) C 0.1506(4) 0.5748(4) 0.2492(4) 0.035(1) Uani 1.00 d . . .
C(14) C 0.1817(4) 0.6338(4) 0.3526(4) 0.045(2) Uani 1.00 d . . .
C(15) C 0.1581(5) 0.7333(4) 0.3771(5) 0.055(2) Uani 1.00 d . . .
C(16) C 0.1019(5) 0.7760(5) 0.3000(5) 0.064(2) Uani 1.00 d . . .
C(17) C 0.0694(5) 0.7204(4) 0.1995(5) 0.064(2) Uani 1.00 d . . .
C(18) C 0.0926(4) 0.6232(4) 0.1734(4) 0.043(2) Uani 1.00 d . . .
C(19) C 0.0620(4) 0.3678(3) 0.1591(4) 0.033(1) Uani 1.00 d . . .
C(20) C -0.0280(4) 0.4065(4) 0.1742(5) 0.049(2) Uani 1.00 d . . .
C(21) C -0.1175(4) 0.3506(5) 0.1337(5) 0.060(2) Uani 1.00 d . . .
C(22) C -0.1162(4) 0.2537(4) 0.0797(4) 0.050(2) Uani 1.00 d . . .
C(23) C -0.0252(5) 0.2125(4) 0.0636(5) 0.052(2) Uani 1.00 d . . .
C(24) C 0.0629(4) 0.2691(4) 0.1019(4) 0.042(2) Uani 1.00 d . . .
C(25) C 0.2478(4) 0.4276(3) 0.0979(4) 0.036(1) Uani 1.00 d . . .
C(26) C 0.1945(5) 0.4152(4) -0.0063(4) 0.054(2) Uani 1.00 d . . .
C(27) C 0.2437(7) 0.4086(5) -0.0885(5) 0.078(2) Uani 1.00 d . . .
C(28) C 0.3459(6) 0.4147(5) -0.0667(6) 0.083(3) Uani 1.00 d . . .
C(29) C 0.4012(5) 0.4274(4) 0.0359(6) 0.069(2) Uani 1.00 d . . .
C(30) C 0.3523(4) 0.4352(4) 0.1188(4) 0.046(2) Uani 1.00 d . . .
C(31) C 0.4534(4) 0.1155(4) 0.1877(4) 0.036(1) Uani 1.00 d . . .
C(32) C 0.5441(4) 0.0667(4) 0.1996(4) 0.046(2) Uani 1.00 d . . .
C(33) C 0.6349(5) 0.1169(4) 0.2326(5) 0.057(2) Uani 1.00 d . . .
C(34) C 0.6366(5) 0.2189(5) 0.2564(5) 0.062(2) Uani 1.00 d . . .
C(35) C 0.5501(5) 0.2701(4) 0.2457(5) 0.055(2) Uani 1.00 d . . .
C(36) C 0.4579(4) 0.2196(4) 0.2114(4) 0.047(2) Uani 1.00 d . . .
C(37) C 0.2564(4) 0.0753(4) 0.0176(4) 0.037(1) Uani 1.00 d . . .
C(38) C 0.1612(5) 0.0328(4) -0.0276(5) 0.052(2) Uani 1.00 d . . .
C(39) C 0.1066(6) 0.0445(5) -0.1259(5) 0.064(2) Uani 1.00 d . . .
C(40) C 0.1442(7) 0.0992(6) -0.1796(5) 0.075(2) Uani 1.00 d . . .
C(41) C 0.2369(6) 0.1436(5) -0.1382(5) 0.076(2) Uani 1.00 d . . .
C(42) C 0.2934(5) 0.1319(4) -0.0392(4) 0.052(2) Uani 1.00 d . . .
C(43) C 0.3453(4) -0.0874(3) 0.1248(4) 0.034(1) Uani 1.00 d . . .
C(44) C 0.3077(4) -0.1467(4) 0.1794(4) 0.037(1) Uani 1.00 d . . .
C(45) C 0.3207(5) -0.2477(4) 0.1578(5) 0.049(2) Uani 1.00 d . . .
C(46) C 0.3725(5) -0.2915(4) 0.0826(5) 0.056(2) Uani 1.00 d . . .
C(47) C 0.4109(5) -0.2367(4) 0.0283(5) 0.057(2) Uani 1.00 d . . .
C(48) C 0.3957(5) -0.1352(4) 0.0470(4) 0.048(2) Uani 1.00 d . . .
H(1) H 0.0095(5) 0.2468(6) 0.2843(5) 0.089(3) Uiso 1.00 calc . . .
H(2) H 0.0325(5) 0.1377(6) 0.2984(5) 0.089(3) Uiso 1.00 calc . . .
H(3) H -0.1074(6) 0.2596(8) 0.3880(7) 0.131(4) Uiso 1.00 calc . . .
H(4) H -0.1364(6) 0.1677(8) 0.2901(7) 0.131(4) Uiso 1.00 calc . . .
H(5) H -0.0835(6) 0.1512(8) 0.4040(7) 0.131(4) Uiso 1.00 calc . . .
H(6) H 0.0643(7) 0.4055(6) 0.4523(7) 0.113(3) Uiso 1.00 calc . . .
H(7) H 0.0261(7) 0.3593(6) 0.5346(7) 0.113(3) Uiso 1.00 calc . . .
H(8) H 0.1771(7) 0.3892(9) 0.6515(6) 0.160(5) Uiso 1.00 calc . . .
H(9) H 0.2149(7) 0.4360(9) 0.5693(6) 0.160(5) Uiso 1.00 calc . . .
H(10) H 0.1319(7) 0.4894(9) 0.6260(6) 0.160(5) Uiso 1.00 calc . . .
H(11) H 0.1671(6) 0.1892(6) 0.5982(5) 0.103(3) Uiso 1.00 calc . . .
H(12) H 0.0494(6) 0.1802(6) 0.5538(5) 0.103(3) Uiso 1.00 calc . . .
H(13) H 0.1146(8) 0.0224(7) 0.5400(8) 0.150(5) Uiso 1.00 calc . . .
H(14) H 0.0686(8) 0.0391(7) 0.4247(8) 0.150(5) Uiso 1.00 calc . . .
H(15) H 0.1860(8) 0.0476(7) 0.4714(8) 0.150(5) Uiso 1.00 calc . . .
H(16) H 0.5673(5) 0.3433(5) 0.5947(6) 0.083(3) Uiso 1.00 calc . . .
H(17) H 0.5168(5) 0.3684(5) 0.4842(6) 0.083(3) Uiso 1.00 calc . . .
H(18) H 0.4997(6) 0.5055(5) 0.6259(6) 0.093(3) Uiso 1.00 calc . . .
H(19) H 0.3931(6) 0.4595(5) 0.5609(6) 0.093(3) Uiso 1.00 calc . . .
H(20) H 0.4431(6) 0.4340(5) 0.6714(6) 0.093(3) Uiso 1.00 calc . . .
H(21) H 0.4773(6) 0.2450(6) 0.6945(5) 0.096(3) Uiso 1.00 calc . . .
H(22) H 0.3626(6) 0.2720(6) 0.6687(5) 0.096(3) Uiso 1.00 calc . . .
H(23) H 0.3803(8) 0.1134(7) 0.7082(8) 0.190(7) Uiso 1.00 calc . . .
H(24) H 0.3208(8) 0.1055(7) 0.5890(8) 0.190(7) Uiso 1.00 calc . . .
H(25) H 0.4355(8) 0.0784(7) 0.6144(8) 0.190(7) Uiso 1.00 calc . . .
H(26) H 0.4666(5) 0.0852(5) 0.4479(5) 0.073(2) Uiso 1.00 calc . . .
H(27) H 0.5209(5) 0.1608(5) 0.4053(5) 0.073(2) Uiso 1.00 calc . . .
H(28) H 0.5885(6) 0.1179(6) 0.6057(6) 0.103(3) Uiso 1.00 calc . . .
H(29) H 0.6399(6) 0.0805(6) 0.5092(6) 0.103(3) Uiso 1.00 calc . . .
H(30) H 0.6425(6) 0.1946(6) 0.5642(6) 0.104(3) Uiso 1.00 calc . . .
H(31) H 0.2203(4) 0.6039(4) 0.4080(4) 0.054(2) Uiso 1.00 calc . . .
H(32) H 0.1826(5) 0.7727(4) 0.4487(5) 0.065(2) Uiso 1.00 calc . . .
H(33) H 0.0841(5) 0.8448(5) 0.3183(5) 0.074(2) Uiso 1.00 calc . . .
H(34) H 0.0302(5) 0.7514(4) 0.1453(5) 0.076(2) Uiso 1.00 calc . . .
H(35) H 0.0689(4) 0.5857(4) 0.1008(4) 0.051(2) Uiso 1.00 calc . . .
H(36) H -0.0290(4) 0.4747(4) 0.2130(5) 0.056(2) Uiso 1.00 calc . . .
H(37) H -0.1797(4) 0.3798(5) 0.1471(5) 0.067(2) Uiso 1.00 calc . . .
H(38) H -0.1779(4) 0.2147(4) 0.0513(4) 0.059(2) Uiso 1.00 calc . . .
H(39) H -0.0234(5) 0.1442(4) 0.0254(5) 0.062(2) Uiso 1.00 calc . . .
H(40) H 0.1257(4) 0.2411(4) 0.0891(4) 0.051(2) Uiso 1.00 calc . . .
H(41) H 0.1220(5) 0.4095(4) -0.0227(4) 0.064(2) Uiso 1.00 calc . . .
H(42) H 0.2058(7) 0.4017(5) -0.1613(5) 0.089(3) Uiso 1.00 calc . . .
H(43) H 0.3796(6) 0.4097(5) -0.1240(6) 0.097(3) Uiso 1.00 calc . . .
H(44) H 0.4738(5) 0.4305(4) 0.0512(6) 0.081(3) Uiso 1.00 calc . . .
H(45) H 0.3909(4) 0.4458(4) 0.1917(4) 0.053(2) Uiso 1.00 calc . . .
H(46) H 0.5430(4) -0.0049(4) 0.1861(4) 0.055(2) Uiso 1.00 calc . . .
H(47) H 0.6969(5) 0.0810(4) 0.2382(5) 0.066(2) Uiso 1.00 calc . . .
H(48) H 0.7006(5) 0.2543(5) 0.2807(5) 0.071(2) Uiso 1.00 calc . . .
H(49) H 0.5529(5) 0.3418(4) 0.2624(5) 0.064(2) Uiso 1.00 calc . . .
H(50) H 0.3961(4) 0.2559(4) 0.2027(4) 0.055(2) Uiso 1.00 calc . . .
H(51) H 0.1330(5) -0.0067(4) 0.0104(5) 0.063(2) Uiso 1.00 calc . . .
H(52) H 0.0402(6) 0.0146(5) -0.1556(5) 0.076(2) Uiso 1.00 calc . . .
H(53) H 0.1064(7) 0.1057(6) -0.2491(5) 0.087(3) Uiso 1.00 calc . . .
H(54) H 0.2634(6) 0.1839(5) -0.1765(5) 0.090(3) Uiso 1.00 calc . . .
H(55) H 0.3588(5) 0.1641(4) -0.0095(4) 0.062(2) Uiso 1.00 calc . . .
H(56) H 0.2726(4) -0.1157(4) 0.2334(4) 0.044(2) Uiso 1.00 calc . . .
H(57) H 0.2926(5) -0.2872(4) 0.1959(5) 0.058(2) Uiso 1.00 calc . . .
H(58) H 0.3817(5) -0.3624(4) 0.0688(5) 0.064(2) Uiso 1.00 calc . . .
H(59) H 0.4476(5) -0.2681(4) -0.0242(5) 0.067(2) Uiso 1.00 calc . . .
H(60) H 0.4205(5) -0.0958(4) 0.0066(4) 0.057(2) Uiso 1.00 calc . . .

loop_
_atom_site_aniso_label
_atom_site_aniso_U_11
_atom_site_aniso_U_22
_atom_site_aniso_U_33
_atom_site_aniso_U_12
_atom_site_aniso_U_13
_atom_site_aniso_U_23
Fe(1) 0.0374(4) 0.0301(4) 0.0309(4) 0.0009(3) 0.0070(3) 0.0097(3)
S(1) 0.0429(8) 0.0347(7) 0.0410(7) -0.0025(6) -0.0042(6) 0.0166(6)
S(2) 0.0481(9) 0.0356(7) 0.0443(7) -0.0047(6) 0.0211(6) 0.0022(6)
P(1) 0.0410(9) 0.0639(10) 0.0456(8) 0.0007(7) 0.0134(7) 0.0174(8)
P(2) 0.0506(10) 0.0524(9) 0.0407(8) 0.0027(7) 0.0000(7) 0.0143(8)
Si(1) 0.0280(7) 0.0272(7) 0.0335(7) 0.0018(5) 0.0050(6) 0.0109(6)
Si(2) 0.0350(8) 0.0263(6) 0.0345(7) 0.0035(5) 0.0100(6) 0.0101(6)
C(1) 0.052(4) 0.104(6) 0.066(4) -0.002(4) 0.017(3) 0.026(4)
C(2) 0.049(5) 0.174(10) 0.105(6) -0.002(6) 0.028(5) 0.025(6)
C(3) 0.074(6) 0.114(7) 0.094(6) 0.001(5) 0.033(5) 0.001(5)
C(4) 0.098(8) 0.23(1) 0.069(5) 0.028(7) 0.020(5) -0.051(8)
C(5) 0.074(5) 0.112(6) 0.071(4) 0.018(4) 0.042(4) 0.045(5)
C(6) 0.123(9) 0.102(7) 0.149(8) 0.015(6) 0.069(7) 0.074(6)
C(7) 0.061(5) 0.070(4) 0.077(5) -0.006(4) -0.012(4) 0.010(4)
C(8) 0.081(6) 0.062(4) 0.091(6) -0.006(4) -0.022(5) -0.011(4)
C(9) 0.076(5) 0.117(6) 0.047(3) 0.028(4) 0.010(4) 0.026(5)
C(10) 0.15(1) 0.139(8) 0.183(10) 0.080(8) 0.108(8) 0.130(7)
C(11) 0.054(4) 0.075(4) 0.054(4) 0.013(3) 0.007(3) 0.018(3)
C(12) 0.068(5) 0.095(6) 0.095(6) 0.029(5) -0.005(4) 0.025(5)
C(13) 0.025(3) 0.037(3) 0.040(3) 0.003(2) 0.013(2) 0.016(2)
C(14) 0.050(4) 0.040(3) 0.045(3) 0.003(2) 0.019(3) 0.005(3)
C(15) 0.061(4) 0.044(3) 0.058(4) -0.002(3) 0.025(3) -0.003(3)
C(16) 0.063(4) 0.040(3) 0.082(4) 0.011(3) 0.034(4) 0.006(3)
C(17) 0.068(5) 0.049(3) 0.073(4) 0.023(3) 0.026(4) 0.030(3)
C(18) 0.045(3) 0.032(3) 0.049(3) 0.005(2) 0.004(3) 0.012(2)
C(19) 0.032(3) 0.032(2) 0.036(2) 0.002(2) -0.002(2) 0.008(2)
C(20) 0.038(3) 0.034(3) 0.067(4) 0.001(3) 0.008(3) 0.004(2)
C(21) 0.026(3) 0.059(4) 0.083(4) -0.001(3) 0.004(3) 0.018(3)
C(22) 0.038(3) 0.054(4) 0.056(3) -0.010(3) -0.008(3) 0.017(3)
C(23) 0.062(4) 0.042(3) 0.049(3) -0.013(3) -0.003(3) 0.002(3)
C(24) 0.043(3) 0.040(3) 0.043(3) 0.003(2) 0.005(2) 0.003(3)
C(25) 0.040(3) 0.031(3) 0.038(3) 0.007(2) 0.005(2) 0.014(2)
C(26) 0.049(4) 0.062(4) 0.050(3) 0.010(3) 0.014(3) 0.016(3)
C(27) 0.104(7) 0.074(5) 0.043(3) 0.017(3) 0.027(4) 0.018(4)
C(28) 0.092(6) 0.056(4) 0.095(5) 0.031(4) 0.071(5) 0.029(4)
C(29) 0.064(5) 0.048(3) 0.090(5) 0.021(3) 0.050(4) 0.027(3)
C(30) 0.045(3) 0.030(3) 0.059(3) 0.002(2) 0.019(3) 0.015(2)
C(31) 0.036(3) 0.033(3) 0.038(3) 0.002(2) 0.010(2) 0.013(2)
C(32) 0.046(3) 0.041(3) 0.052(3) 0.006(3) 0.012(3) 0.015(3)
C(33) 0.036(3) 0.052(3) 0.076(4) 0.006(3) 0.007(3) 0.029(3)
C(34) 0.035(3) 0.061(4) 0.082(4) -0.007(3) 0.005(3) 0.021(3)
C(35) 0.049(4) 0.039(3) 0.072(4) -0.012(3) 0.013(3) 0.013(3)
C(36) 0.048(4) 0.035(3) 0.055(3) 0.007(2) 0.019(3) 0.021(3)
C(37) 0.044(3) 0.030(2) 0.034(2) 0.013(2) 0.008(2) 0.007(2)
C(38) 0.052(4) 0.051(3) 0.054(3) -0.002(3) 0.003(3) 0.009(3)
C(39) 0.071(5) 0.064(4) 0.054(4) 0.004(3) -0.009(3) 0.005(4)
C(40) 0.093(6) 0.075(5) 0.050(4) 0.037(4) 0.009(4) 0.018(4)
C(41) 0.093(6) 0.074(5) 0.057(4) 0.030(4) 0.031(4) 0.035(4)
C(42) 0.057(4) 0.052(3) 0.046(3) 0.011(3) 0.015(3) 0.023(3)
C(43) 0.037(3) 0.026(2) 0.039(3) 0.002(2) 0.011(2) 0.010(2)
C(44) 0.037(3) 0.034(3) 0.039(3) 0.002(2) 0.012(2) 0.013(2)
C(45) 0.052(4) 0.038(3) 0.056(3) -0.005(3) 0.001(3) 0.024(3)
C(46) 0.065(4) 0.031(3) 0.064(4) 0.007(3) 0.004(3) 0.010(3)
C(47) 0.066(4) 0.038(3) 0.063(4) 0.008(3) 0.025(3) 0.002(3)
C(48) 0.055(4) 0.035(3) 0.052(3) 0.009(2) 0.025(3) 0.011(3)

loop_
_atom_type_symbol
_atom_type_description
_atom_type_scat_dispersion_real
_atom_type_scat_dispersion_imag
_atom_type_scat_source
C C 0.003 0.002
;International Tables for Crystallography
(1992, Vol. C, Tables 4.2.6.8 and 6.1.1.1)
;
H H 0.000 0.000
;International Tables for Crystallography
(1992, Vol. C, Table 6.1.1.2)
;
S S 0.125 0.123
;International Tables for Crystallography
(1992, Vol. C, Tables 4.2.6.8 and 6.1.1.1)
;
P P 0.102 0.094
;International Tables for Crystallography
(1992, Vol. C, Tables 4.2.6.8 and 6.1.1.1)
;
Si Si 0.082 0.070
;International Tables for Crystallography
(1992, Vol. C, Tables 4.2.6.8 and 6.1.1.1)
;
Fe Fe 0.346 0.844
;International Tables for Crystallography
(1992, Vol. C, Tables 4.2.6.8 and 6.1.1.1)
;

loop_
_geom_angle_atom_site_label_1
_geom_angle_atom_site_label_2
_geom_angle_atom_site_label_3
_geom_angle
_geom_angle_site_symmetry_1
_geom_angle_site_symmetry_2
_geom_angle_site_symmetry_3
_geom_angle_publ_flag
S(1) Fe(1) S(2) 135.21(6) . . . yes
S(1) Fe(1) P(1) 105.17(6) . . . yes
S(1) Fe(1) P(2) 101.56(6) . . . yes
S(2) Fe(1) P(1) 96.57(6) . . . yes
S(2) Fe(1) P(2) 107.81(6) . . . yes
P(1) Fe(1) P(2) 108.79(6) . . . yes
Fe(1) S(1) Si(1) 118.85(7) . . . yes
Fe(1) S(2) Si(2) 116.95(8) . . . yes
Fe(1) P(1) C(1) 106.2(3) . . . yes
Fe(1) P(1) C(3) 115.8(3) . . . yes
Fe(1) P(1) C(5) 120.5(3) . . . yes
C(1) P(1) C(3) 104.5(4) . . . yes
C(1) P(1) C(5) 102.3(4) . . . yes
C(3) P(1) C(5) 105.6(4) . . . yes
Fe(1) P(2) C(7) 114.7(2) . . . yes
Fe(1) P(2) C(9) 121.1(3) . . . yes
Fe(1) P(2) C(11) 110.1(2) . . . yes
C(7) P(2) C(9) 102.7(4) . . . yes
C(7) P(2) C(11) 101.6(3) . . . yes
C(9) P(2) C(11) 104.7(3) . . . yes
S(1) Si(1) C(13) 108.1(1) . . . yes
S(1) Si(1) C(19) 115.2(2) . . . yes
S(1) Si(1) C(25) 110.2(2) . . . yes
C(13) Si(1) C(19) 107.7(2) . . . yes
C(13) Si(1) C(25) 107.4(2) . . . yes
C(19) Si(1) C(25) 108.0(2) . . . yes
S(2) Si(2) C(31) 113.7(2) . . . yes
S(2) Si(2) C(37) 110.2(2) . . . yes
S(2) Si(2) C(43) 107.9(2) . . . yes
C(31) Si(2) C(37) 108.8(2) . . . yes
C(31) Si(2) C(43) 109.5(2) . . . yes
C(37) Si(2) C(43) 106.5(2) . . . yes
P(1) C(1) C(2) 118.1(5) . . . yes
P(1) C(3) C(4) 116.5(7) . . . yes
P(1) C(5) C(6) 115.1(6) . . . yes
P(2) C(7) C(8) 111.3(5) . . . yes
P(2) C(9) C(10) 111.5(5) . . . yes
P(2) C(11) C(12) 118.3(4) . . . yes
Si(1) C(13) C(14) 123.5(4) . . . yes
Si(1) C(13) C(18) 121.1(3) . . . yes
C(14) C(13) C(18) 115.4(4) . . . yes
C(13) C(14) C(15) 121.6(5) . . . yes
C(14) C(15) C(16) 120.3(5) . . . yes
C(15) C(16) C(17) 119.5(6) . . . yes
C(16) C(17) C(18) 121.3(6) . . . yes
C(13) C(18) C(17) 122.0(5) . . . yes
Si(1) C(19) C(20) 122.4(3) . . . yes
Si(1) C(19) C(24) 119.3(4) . . . yes
C(20) C(19) C(24) 118.2(5) . . . yes
C(19) C(20) C(21) 121.6(5) . . . yes
C(20) C(21) C(22) 120.1(6) . . . yes
C(21) C(22) C(23) 119.3(5) . . . yes
C(22) C(23) C(24) 120.2(5) . . . yes
C(19) C(24) C(23) 120.5(5) . . . yes
Si(1) C(25) C(26) 121.6(5) . . . yes
Si(1) C(25) C(30) 120.4(4) . . . yes
C(26) C(25) C(30) 117.9(6) . . . yes
C(25) C(26) C(27) 121.0(6) . . . yes
C(26) C(27) C(28) 120.2(6) . . . yes
C(27) C(28) C(29) 120.4(8) . . . yes
C(28) C(29) C(30) 119.6(7) . . . yes
C(25) C(30) C(29) 120.8(5) . . . yes
Si(2) C(31) C(32) 123.7(4) . . . yes
Si(2) C(31) C(36) 119.1(4) . . . yes
C(32) C(31) C(36) 117.2(5) . . . yes
C(31) C(32) C(33) 122.1(5) . . . yes
C(32) C(33) C(34) 119.3(6) . . . yes
C(33) C(34) C(35) 120.9(6) . . . yes
C(34) C(35) C(36) 120.1(5) . . . yes
C(31) C(36) C(35) 120.5(5) . . . yes
Si(2) C(37) C(38) 118.7(5) . . . yes
Si(2) C(37) C(42) 124.5(4) . . . yes
C(38) C(37) C(42) 116.8(5) . . . yes
C(37) C(38) C(39) 121.7(6) . . . yes
C(38) C(39) C(40) 120.4(7) . . . yes
C(39) C(40) C(41) 120.3(7) . . . yes
C(40) C(41) C(42) 120.0(7) . . . yes
C(37) C(42) C(41) 120.8(6) . . . yes
Si(2) C(43) C(44) 122.9(4) . . . yes
Si(2) C(43) C(48) 119.9(4) . . . yes
C(44) C(43) C(48) 117.2(4) . . . yes
C(43) C(44) C(45) 120.9(5) . . . yes
C(44) C(45) C(46) 120.1(6) . . . yes
C(45) C(46) C(47) 120.9(5) . . . yes
C(46) C(47) C(48) 119.5(6) . . . yes
C(43) C(48) C(47) 121.3(6) . . . yes

loop_
_geom_bond_atom_site_label_1
_geom_bond_atom_site_label_2
_geom_bond_distance
_geom_bond_site_symmetry_1
_geom_bond_site_symmetry_2
_geom_bond_publ_flag
Fe(1) S(1) 2.311(2) . . yes
Fe(1) S(2) 2.304(1) . . yes
Fe(1) P(1) 2.458(2) . . yes
Fe(1) P(2) 2.486(2) . . yes
S(1) Si(1) 2.104(2) . . yes
S(2) Si(2) 2.110(2) . . yes
P(1) C(1) 1.827(6) . . yes
P(1) C(3) 1.778(9) . . yes
P(1) C(5) 1.822(9) . . yes
P(2) C(7) 1.836(7) . . yes
P(2) C(9) 1.833(8) . . yes
P(2) C(11) 1.831(7) . . yes
Si(1) C(13) 1.870(5) . . yes
Si(1) C(19) 1.878(5) . . yes
Si(1) C(25) 1.892(6) . . yes
Si(2) C(31) 1.882(5) . . yes
Si(2) C(37) 1.886(5) . . yes
Si(2) C(43) 1.886(5) . . yes
C(1) C(2) 1.53(1) . . yes
C(3) C(4) 1.46(1) . . yes
C(5) C(6) 1.52(1) . . yes
C(7) C(8) 1.56(1) . . yes
C(9) C(10) 1.53(1) . . yes
C(11) C(12) 1.519(9) . . yes
C(13) C(14) 1.404(6) . . yes
C(13) C(18) 1.417(7) . . yes
C(14) C(15) 1.392(8) . . yes
C(15) C(16) 1.371(9) . . yes
C(16) C(17) 1.360(8) . . yes
C(17) C(18) 1.362(8) . . yes
C(19) C(20) 1.371(8) . . yes
C(19) C(24) 1.408(6) . . yes
C(20) C(21) 1.400(8) . . yes
C(21) C(22) 1.374(8) . . yes
C(22) C(23) 1.399(9) . . yes
C(23) C(24) 1.389(8) . . yes
C(25) C(26) 1.382(7) . . yes
C(25) C(30) 1.398(8) . . yes
C(26) C(27) 1.40(1) . . yes
C(27) C(28) 1.37(1) . . yes
C(28) C(29) 1.37(1) . . yes
C(29) C(30) 1.40(1) . . yes
C(31) C(32) 1.392(8) . . yes
C(31) C(36) 1.408(7) . . yes
C(32) C(33) 1.376(8) . . yes
C(33) C(34) 1.379(9) . . yes
C(34) C(35) 1.360(9) . . yes
C(35) C(36) 1.395(8) . . yes
C(37) C(38) 1.392(8) . . yes
C(37) C(42) 1.390(9) . . yes
C(38) C(39) 1.390(9) . . yes
C(39) C(40) 1.34(1) . . yes
C(40) C(41) 1.37(1) . . yes
C(41) C(42) 1.405(9) . . yes
C(43) C(44) 1.398(8) . . yes
C(43) C(48) 1.405(8) . . yes
C(44) C(45) 1.381(7) . . yes
C(45) C(46) 1.379(9) . . yes
C(46) C(47) 1.36(1) . . yes
C(47) C(48) 1.393(8) . . yes

loop_
_geom_contact_atom_site_label_1
_geom_contact_atom_site_label_2
_geom_contact_distance
_geom_contact_site_symmetry_1
_geom_contact_site_symmetry_2
_geom_contact_publ_flag
C(12) C(44) 3.569(9) . 2_656 ?

loop_
_geom_torsion_atom_site_label_1
_geom_torsion_atom_site_label_2
_geom_torsion_atom_site_label_3
_geom_torsion_atom_site_label_4
_geom_torsion
_geom_torsion_site_symmetry_1
_geom_torsion_site_symmetry_2
_geom_torsion_site_symmetry_3
_geom_torsion_site_symmetry_4
_geom_torsion_publ_flag
Fe(1) S(1) Si(1) C(13) 145.3(2) . . . . yes
Fe(1) S(1) Si(1) C(19) 24.8(2) . . . . yes
Fe(1) S(1) Si(1) C(25) -97.6(2) . . . . yes
Fe(1) S(2) Si(2) C(31) 28.7(2) . . . . yes
Fe(1) S(2) Si(2) C(37) -93.7(2) . . . . yes
Fe(1) S(2) Si(2) C(43) 150.4(2) . . . . yes
Fe(1) P(1) C(1) C(2) 179.0(6) . . . . yes
Fe(1) P(1) C(3) C(4) -59.6(9) . . . . yes
Fe(1) P(1) C(5) C(6) -58.7(7) . . . . yes
Fe(1) P(2) C(7) C(8) 70.4(5) . . . . yes
Fe(1) P(2) C(9) C(10) 73.7(7) . . . . yes
Fe(1) P(2) C(11) C(12) 179.5(5) . . . . yes
S(1) Fe(1) S(2) Si(2) 48.0(1) . . . . yes
S(1) Fe(1) P(1) C(1) 93.5(3) . . . . yes
S(1) Fe(1) P(1) C(3) -22.0(3) . . . . yes
S(1) Fe(1) P(1) C(5) -151.1(2) . . . . yes
S(1) Fe(1) P(2) C(7) -5.4(3) . . . . yes
S(1) Fe(1) P(2) C(9) 118.6(3) . . . . yes
S(1) Fe(1) P(2) C(11) -119.1(3) . . . . yes
S(1) Si(1) C(13) C(14) -5.0(5) . . . . yes
S(1) Si(1) C(13) C(18) 174.7(4) . . . . yes
S(1) Si(1) C(19) C(20) 106.3(5) . . . . yes
S(1) Si(1) C(19) C(24) -74.1(5) . . . . yes
S(1) Si(1) C(25) C(26) 158.4(4) . . . . yes
S(1) Si(1) C(25) C(30) -25.2(4) . . . . yes
S(2) Fe(1) S(1) Si(1) 38.9(1) . . . . yes
S(2) Fe(1) P(1) C(1) -47.0(3) . . . . yes
S(2) Fe(1) P(1) C(3) -162.5(3) . . . . yes
S(2) Fe(1) P(1) C(5) 68.4(3) . . . . yes
S(2) Fe(1) P(2) C(7) 140.4(3) . . . . yes
S(2) Fe(1) P(2) C(9) -95.7(3) . . . . yes
S(2) Fe(1) P(2) C(11) 26.6(3) . . . . yes
S(2) Si(2) C(31) C(32) 119.1(4) . . . . yes
S(2) Si(2) C(31) C(36) -58.0(5) . . . . yes
S(2) Si(2) C(37) C(38) -55.6(4) . . . . yes
S(2) Si(2) C(37) C(42) 125.9(4) . . . . yes
S(2) Si(2) C(43) C(44) -1.3(4) . . . . yes
S(2) Si(2) C(43) C(48) 176.6(4) . . . . yes
P(1) Fe(1) S(1) Si(1) -77.26(9) . . . . yes
P(1) Fe(1) S(2) Si(2) 167.36(8) . . . . yes
P(1) Fe(1) P(2) C(7) -116.0(3) . . . . yes
P(1) Fe(1) P(2) C(9) 8.0(3) . . . . yes
P(1) Fe(1) P(2) C(11) 130.3(3) . . . . yes
P(2) Fe(1) S(1) Si(1) 169.41(9) . . . . yes
P(2) Fe(1) S(2) Si(2) -80.46(9) . . . . yes
P(2) Fe(1) P(1) C(1) -158.3(3) . . . . yes
P(2) Fe(1) P(1) C(3) 86.2(3) . . . . yes
P(2) Fe(1) P(1) C(5) -43.0(3) . . . . yes
Si(1) C(13) C(14) C(15) 178.5(5) . . . . yes
Si(1) C(13) C(18) C(17) -179.2(5) . . . . yes
Si(1) C(19) C(20) C(21) 179.1(5) . . . . yes
Si(1) C(19) C(24) C(23) 179.4(5) . . . . yes
Si(1) C(25) C(26) C(27) 177.6(5) . . . . yes
Si(1) C(25) C(30) C(29) -178.3(4) . . . . yes
Si(2) C(31) C(32) C(33) -177.4(5) . . . . yes
Si(2) C(31) C(36) C(35) 177.0(5) . . . . yes
Si(2) C(37) C(38) C(39) -177.1(5) . . . . yes
Si(2) C(37) C(42) C(41) 177.5(5) . . . . yes
Si(2) C(43) C(44) C(45) 178.6(4) . . . . yes
Si(2) C(43) C(48) C(47) 179.4(4) . . . . yes
C(1) P(1) C(3) C(4) -176.0(8) . . . . yes
C(1) P(1) C(5) C(6) 58.7(7) . . . . yes
C(2) C(1) P(1) C(3) -58.1(8) . . . . yes
C(2) C(1) P(1) C(5) 51.8(8) . . . . yes
C(3) P(1) C(5) C(6) 167.8(6) . . . . yes
C(4) C(3) P(1) C(5) 76.4(9) . . . . yes
C(7) P(2) C(9) C(10) -156.9(6) . . . . yes
C(7) P(2) C(11) C(12) 57.6(7) . . . . yes
C(8) C(7) P(2) C(9) -62.9(6) . . . . yes
C(8) C(7) P(2) C(11) -171.0(5) . . . . yes
C(9) P(2) C(11) C(12) -48.9(7) . . . . yes
C(10) C(9) P(2) C(11) -51.2(7) . . . . yes
C(13) Si(1) C(19) C(20) -14.4(6) . . . . yes
C(13) Si(1) C(19) C(24) 165.1(4) . . . . yes
C(13) Si(1) C(25) C(26) -84.1(5) . . . . yes
C(13) Si(1) C(25) C(30) 92.3(4) . . . . yes
C(13) C(14) C(15) C(16) 0(1) . . . . yes
C(13) C(18) C(17) C(16) 0(1) . . . . yes
C(14) C(13) Si(1) C(19) 120.1(5) . . . . yes
C(14) C(13) Si(1) C(25) -123.8(5) . . . . yes
C(14) C(13) C(18) C(17) 0.4(9) . . . . yes
C(14) C(15) C(16) C(17) 0(1) . . . . yes
C(15) C(14) C(13) C(18) -1.2(9) . . . . yes
C(15) C(16) C(17) C(18) 0(1) . . . . yes
C(18) C(13) Si(1) C(19) -60.2(5) . . . . yes
C(18) C(13) Si(1) C(25) 55.8(5) . . . . yes
C(19) Si(1) C(25) C(26) 31.8(5) . . . . yes
C(19) Si(1) C(25) C(30) -151.8(4) . . . . yes
C(19) C(20) C(21) C(22) 1(1) . . . . yes
C(19) C(24) C(23) C(22) 1.2(9) . . . . yes
C(20) C(19) Si(1) C(25) -130.1(5) . . . . yes
C(20) C(19) C(24) C(23) -1.0(8) . . . . yes
C(20) C(21) C(22) C(23) -1(1) . . . . yes
C(21) C(20) C(19) C(24) -0.5(9) . . . . yes
C(21) C(22) C(23) C(24) 0.1(10) . . . . yes
C(24) C(19) Si(1) C(25) 49.4(5) . . . . yes
C(25) C(26) C(27) C(28) -0.1(10) . . . . yes
C(25) C(30) C(29) C(28) 1.6(8) . . . . yes
C(26) C(25) C(30) C(29) -1.8(8) . . . . yes
C(26) C(27) C(28) C(29) 0(1) . . . . yes
C(27) C(26) C(25) C(30) 1.1(8) . . . . yes
C(27) C(28) C(29) C(30) -0.6(10) . . . . yes
C(31) Si(2) C(37) C(38) 179.1(4) . . . . yes
C(31) Si(2) C(37) C(42) 0.7(5) . . . . yes
C(31) Si(2) C(43) C(44) 122.8(4) . . . . yes
C(31) Si(2) C(43) C(48) -59.2(4) . . . . yes
C(31) C(32) C(33) C(34) 1.1(10) . . . . yes
C(31) C(36) C(35) C(34) 0.0(10) . . . . yes
C(32) C(31) Si(2) C(37) -117.7(5) . . . . yes
C(32) C(31) Si(2) C(43) -1.7(5) . . . . yes
C(32) C(31) C(36) C(35) -0.3(8) . . . . yes
C(32) C(33) C(34) C(35) -1(1) . . . . yes
C(33) C(32) C(31) C(36) -0.3(9) . . . . yes
C(33) C(34) C(35) C(36) 0(1) . . . . yes
C(36) C(31) Si(2) C(37) 65.3(5) . . . . yes
C(36) C(31) Si(2) C(43) -178.7(4) . . . . yes
C(37) Si(2) C(43) C(44) -119.7(4) . . . . yes
C(37) Si(2) C(43) C(48) 58.3(5) . . . . yes
C(37) C(38) C(39) C(40) -1.2(10) . . . . yes
C(37) C(42) C(41) C(40) 0.2(10) . . . . yes
C(38) C(37) Si(2) C(43) 61.2(5) . . . . yes
C(38) C(37) C(42) C(41) -1.0(8) . . . . yes
C(38) C(39) C(40) C(41) 0(1) . . . . yes
C(39) C(38) C(37) C(42) 1.5(8) . . . . yes
C(39) C(40) C(41) C(42) 0(1) . . . . yes
C(42) C(37) Si(2) C(43) -117.3(5) . . . . yes
C(43) C(44) C(45) C(46) 0.9(8) . . . . yes
C(43) C(48) C(47) C(46) 3.0(8) . . . . yes
C(44) C(43) C(48) C(47) -2.6(7) . . . . yes
C(44) C(45) C(46) C(47) -0.4(8) . . . . yes
C(45) C(44) C(43) C(48) 0.6(7) . . . . yes
C(45) C(46) C(47) C(48) -1.5(9) . . . . yes
C(45) C(46) C(47) C(48) -1.5(9) . . . . yes
